data_4086063
loop_
_publ_author_name
'Farrugia, L.J.'
'Gillon, A.L.'
'Grepioni, F.'
'Braga, D.'

_publ_section_title
;
 Dynamic disorder and fluxionality in M3 (C O)12 clusters:
 variable-temperature X-ray diffraction studies on Fen Ru3-n (C O)12(n =
 1,2) and the low-temperature phase of Fe3 (C O)12
;
_journal_name_full Organometallics
_journal_page_first 5022
_journal_page_last 5033
_journal_volume 18
_journal_year 1999
_chemical_formula_sum 'C4.88889 Fe1.21467 O5.33333'
_chemical_name_systematic 'Fe3 (C O)12'
_space_group_IT_number 14
_symmetry_space_group_name_Hall '-P 2ybc'
_symmetry_space_group_name_H-M 'P 1 21/c 1'
_cell_angle_alpha 90
_cell_angle_beta 102.95
_cell_angle_gamma 90
_cell_formula_units_Z 18
_cell_length_a 19.52
_cell_length_b 33.408
_cell_length_c 11.261
_cell_volume 7156.794
_citation_journal_id_ASTM ORGND7
_cod_data_source_file Farrugia_ORGND7_1999_82.cif
_cod_data_source_block C4.88889Fe1.21467O5.33333
_cod_database_code 4086063

loop_
_symmetry_equiv_pos_as_xyz
x,y,z
-x,y+1/2,-z+1/2
-x,-y,-z
x,-y-1/2,z-1/2

loop_
_atom_site_label
_atom_site_type_symbol
_atom_site_fract_x
_atom_site_fract_y
_atom_site_fract_z
_atom_site_occupancy
_atom_site_U_iso_or_equiv
O10 O-2 0.3038 -0.0079 0.0328 1 0.0
C1 C+2 0.3879 0.0348 0.7976 1 0.0
C6 C+2 0.3312 0.0059 0.3989 1 0.0
O4 O-2 0.3385 0.0929 0.5686 1 0.0
Fe2 Fe 0.4111 -0.0136 0.7087 1 0.0
O15 O-2 0.3314 0.9221 0.2825 1 0.0
C19 C+2 0.3539 0.8359 -0.0995 1 0.0
C20 C+2 0.4467 0.8183 0.1115 1 0.0
O8 O-2 0.4918 0.0412 0.5828 1 0.0
C9 C+2 0.422 -0.0586 0.6231 1 0.0
C15 C+2 0.348 0.8884 0.2789 1 0.0
O21 O-2 0.4303 0.926 0.0721 1 0.0
C8 C+2 0.4591 0.0201 0.6328 1 0.0
O12 O-2 0.2327 0.0866 0.7603 1 0.0
O9 O-2 0.4305 -0.0873 0.5726 1 0.0
C7 C+2 0.4842 -0.0228 0.8372 1 0.0
O14 O-2 0.2429 0.9022 0.0107 1 0.0
O18 O-2 0.5211 0.8608 0.4066 1 0.0
C11 C+2 0.2157 -0.0225 0.7238 1 0.0
C10 C+2 0.3061 -0.0015 0.9359 1 0.0
C13 C+2 0.3204 0.7836 0.0604 1 0.0
O1 O-2 0.4138 0.0658 0.8372 1 0.0
C17 C+2 0.3389 0.8351 0.4387 1 0.0
O5 O-2 0.1494 0.0296 0.4336 1 0.0
O3 O-2 0.2601 -0.0787 0.5122 1 0.0
O23 O-2 0.1825 0.8694 0.2573 1 0.0
Fe4 Fe 0.3729 0.8373 0.3008 0.822 0.0
C4 C+2 0.3241 0.0608 0.5626 1 0.0
O7 O-2 0.5327 -0.0285 0.9085 1 0.0
Fe3 Fe 0.2987 0.006 0.7748 1 0.0
O24 O-2 0.2358 0.7417 0.2635 1 0.0
C14 C+2 0.2755 0.874 0.0372 1 0.0
C16 C+2 0.3957 0.7826 0.3064 1 0.0
O20 O-2 0.4978 0.8003 0.1257 1 0.0
O6 O-2 0.3556 0.0075 0.3165 1 0.0
O2 O-2 0.3378 -0.0802 0.8019 1 0.0
Fe5 Fe 0.3634 0.8451 0.0639 0.822 0.0
O16 O-2 0.4146 0.7513 0.3146 1 0.0
O19 O-2 0.351 0.8311 0.8014 1 0.0
C22 C+2 0.183 0.8086 0.0068 1 0.0
C12 C+2 0.2563 0.0563 0.7628 1 0.0
C18 C+2 0.465 0.8511 0.3621 1 0.0
Fe1 Fe 0.2971 0.0075 0.5362 1 0.0
C21 C+2 0.4065 0.8932 0.0731 1 0.0
C2 C+2 0.3465 -0.0467 0.7744 1 0.0
O11 O-2 0.1641 -0.0382 0.6976 1 0.0
O17 O-2 0.3151 0.8359 0.523 1 0.0
C3 C+2 0.2765 -0.0452 0.5264 1 0.0
O13 O-2 0.3355 0.7538 0.0255 1 0.0
O22 O-2 0.137 0.8052 -0.0755 1 0.0
C5 C+2 0.2072 0.0204 0.4704 1 0.0
Fe6 Fe 0.259 0.8147 0.1332 0.822 0.0
